data_4026823
loop_
_publ_author_name
'Yuxin Qian'
'Jianhao Feng'
'Masood Parvez'
'Chang-Chun Ling'

_publ_contact_author
;
    Masood Parvez
    Department of Chemistry
    University of Calgary
    2500 University Drive N.W.
    Calgary, Alberta, Canada T2N 1N4  
;
_publ_contact_author_email ' parvez@ucalgary.ca '
_publ_contact_author_fax ' (403)289-9488 '
_publ_contact_author_phone ' (403)220-5348 '
_publ_section_title
;
 Unexpected Anomeric Selectivity of a 1-C-Arylglycal Donor in Kdo
 Glycoside Synthesis
;
_journal_name_full 'Journal of Organic Chemistry'
_journal_page_first 96
_journal_page_last 107
_journal_paper_doi 10.1021/jo201531j
_journal_volume 77
_journal_year 2012
_chemical_absolute_configuration ad
_chemical_formula_moiety 'C20 H27 I O6'
_chemical_formula_sum 'C20 H27 I O6'
_chemical_formula_weight 490.32
_chemical_name_systematic
;
?
;
_space_group_IT_number 4
_symmetry_cell_setting monoclinic
_symmetry_space_group_name_Hall 'P 2yb'
_symmetry_space_group_name_H-M 'P 1 21 1'
_atom_sites_solution_hydrogens difmap
_atom_sites_solution_primary direct
_atom_sites_solution_secondary difmap
_audit_creation_method SHELXL-97
_cell_angle_alpha 90.00
_cell_angle_beta 99.8944(14)
_cell_angle_gamma 90.00
_cell_formula_units_Z 4
_cell_length_a 12.6964(3)
_cell_length_b 10.2021(3)
_cell_length_c 16.7996(3)
_cell_measurement_reflns_used 4917
_cell_measurement_temperature 173(2)
_cell_measurement_theta_max 27.48
_cell_measurement_theta_min 1.00
_cell_volume 2143.68(9)
_computing_cell_refinement 'APEX2 '
_computing_data_collection 'APEX2 (Bruker, 2004)'
_computing_data_reduction 'SAINT (Bruker, 2004)'
_computing_molecular_graphics 'ORTEP-3 for Windows (Farrugia, 1997)'
_computing_publication_material 'SHELXL-97 & PLATON (Spek, 2009)'
_computing_structure_refinement 'SHELXL-97 (Sheldrick, 2008)'
_computing_structure_solution 'SHELXS-97 (Sheldrick, 2008)'
_diffrn_ambient_temperature 173(2)
_diffrn_measured_fraction_theta_full 0.992
_diffrn_measured_fraction_theta_max 0.992
_diffrn_measurement_device_type 'Nonius APEX2 CCD'
_diffrn_measurement_method ' \w and \f scans '
_diffrn_radiation_monochromator graphite
_diffrn_radiation_source 'fine-focus sealed tube'
_diffrn_radiation_type MoK\a
_diffrn_radiation_wavelength 0.71073
_diffrn_reflns_av_R_equivalents 0.0000
_diffrn_reflns_av_sigmaI/netI 0.0237
_diffrn_reflns_limit_h_max 16
_diffrn_reflns_limit_h_min -16
_diffrn_reflns_limit_k_max 8
_diffrn_reflns_limit_k_min -13
_diffrn_reflns_limit_l_max 21
_diffrn_reflns_limit_l_min -21
_diffrn_reflns_number 7657
_diffrn_reflns_theta_full 25.00
_diffrn_reflns_theta_max 27.48
_diffrn_reflns_theta_min 1.23
_diffrn_standards_number 0
_exptl_absorpt_coefficient_mu 1.525
_exptl_absorpt_correction_T_max 0.8877
_exptl_absorpt_correction_T_min 0.7925
_exptl_absorpt_correction_type multi-scan
_exptl_absorpt_process_details 'SORTAV (Blessing, 1997)'
_exptl_crystal_colour Colorless'
_exptl_crystal_density_diffrn 1.519
_exptl_crystal_description Prism
_exptl_crystal_F_000 992
_exptl_crystal_size_max 0.16
_exptl_crystal_size_mid 0.12
_exptl_crystal_size_min 0.08
_refine_diff_density_max 0.346
_refine_diff_density_min -0.502
_refine_diff_density_rms 0.063
_refine_ls_abs_structure_details 'Flack (1983); using 2597 Friedel pairs'
_refine_ls_abs_structure_Flack 0.030(15)
_refine_ls_extinction_method none
_refine_ls_goodness_of_fit_ref 1.056
_refine_ls_hydrogen_treatment constr
_refine_ls_matrix_type full
_refine_ls_number_parameters 497
_refine_ls_number_reflns 7657
_refine_ls_number_restraints 1
_refine_ls_restrained_S_all 1.056
_refine_ls_R_factor_all 0.0296
_refine_ls_R_factor_gt 0.0273
_refine_ls_shift/su_max 0.002
_refine_ls_shift/su_mean 0.000
_refine_ls_structure_factor_coef Fsqd
_refine_ls_weighting_details 'calc w=1/[\s^2^(Fo^2^)+(0.0211P)^2^+2.9193P] where P=(Fo^2^+2Fc^2^)/3'
_refine_ls_weighting_scheme calc
_refine_ls_wR_factor_gt 0.0638
_refine_ls_wR_factor_ref 0.0666
_reflns_number_gt 7355
_reflns_number_total 7657
_reflns_threshold_expression '(I) > 2.0 \s(I)'
_cod_data_source_file jo201531j_si_003.cif
_cod_data_source_block I
_cod_original_sg_symbol_H-M 'P 21'
_cod_database_code 4026823

loop_
_symmetry_equiv_pos_as_xyz
'x, y, z'
'-x, y+1/2, -z'

loop_
_atom_site_label
_atom_site_type_symbol
_atom_site_fract_x
_atom_site_fract_y
_atom_site_fract_z
_atom_site_U_iso_or_equiv
_atom_site_adp_type
_atom_site_occupancy
_atom_site_symmetry_multiplicity
_atom_site_calc_flag
_atom_site_refinement_flags
I1 I 0.550212(14) 0.61552(4) 0.087149(13) 0.04336(7) Uani 1 1 d .
I2 I 0.292999(15) 0.61264(3) 0.569291(12) 0.03347(6) Uani 1 1 d .
O1 O 0.22974(19) 0.4479(3) 0.04136(14) 0.0290(5) Uani 1 1 d .
O2 O 0.4489(2) 0.1710(3) 0.36104(16) 0.0452(8) Uani 1 1 d .
O3 O 0.35428(15) 0.6208(4) -0.07317(11) 0.0276(5) Uani 1 1 d .
O4 O 0.17307(15) 0.6210(5) -0.09539(11) 0.0359(6) Uani 1 1 d .
O5 O -0.00787(19) 0.6413(3) 0.03165(16) 0.0362(7) Uani 1 1 d .
O6 O -0.0853(3) 0.4706(4) 0.0875(3) 0.0714(12) Uani 1 1 d .
O7 O -0.00831(19) 0.7896(3) 0.45783(14) 0.0278(5) Uani 1 1 d .
O8 O 0.2828(3) 0.8211(3) 0.19214(18) 0.0439(8) Uani 1 1 d .
O9 O 0.07578(19) 0.7023(3) 0.64440(14) 0.0290(5) Uani 1 1 d .
O10 O -0.1022(2) 0.7215(3) 0.59715(14) 0.0332(6) Uani 1 1 d .
O11 O -0.26546(18) 0.6307(3) 0.43238(12) 0.0319(7) Uani 1 1 d .
O12 O -0.2582(2) 0.6614(3) 0.29979(15) 0.0411(7) Uani 1 1 d .
C1 C 0.3440(3) 0.4585(4) 0.0687(2) 0.0277(7) Uani 1 1 d .
H1 H 0.3805 0.4127 0.0284 0.033 Uiso 1 1 calc R
C2 C 0.3784(2) 0.6022(6) 0.07143(17) 0.0274(7) Uani 1 1 d .
H2 H 0.3554 0.6434 0.1197 0.033 Uiso 1 1 calc R
C3 C 0.3274(3) 0.6784(4) -0.0024(2) 0.0272(7) Uani 1 1 d .
H3 H 0.3500 0.7724 0.0022 0.033 Uiso 1 1 calc R
C4 C 0.2036(3) 0.6668(4) -0.01453(19) 0.0270(7) Uani 1 1 d .
H4 H 0.1704 0.7540 -0.0074 0.032 Uiso 1 1 calc R
C5 C 0.1703(2) 0.5663(4) 0.04293(19) 0.0252(7) Uani 1 1 d .
H5 H 0.1842 0.6028 0.0990 0.030 Uiso 1 1 calc R
C6 C 0.0538(3) 0.5265(4) 0.0220(2) 0.0256(7) Uani 1 1 d .
H6 H 0.0366 0.4923 -0.0346 0.031 Uiso 1 1 calc R
C7 C 0.0186(3) 0.4308(4) 0.0815(2) 0.0348(9) Uani 1 1 d .
H7A H 0.0189 0.3398 0.0610 0.042 Uiso 1 1 calc R
H7B H 0.0662 0.4359 0.1346 0.042 Uiso 1 1 calc R
C8 C 0.3737(3) 0.3883(4) 0.1485(2) 0.0278(8) Uani 1 1 d .
C9 C 0.3303(3) 0.4254(5) 0.2158(2) 0.0392(11) Uani 1 1 d .
H9 H 0.2844 0.4994 0.2125 0.047 Uiso 1 1 calc R
C10 C 0.3534(3) 0.3551(5) 0.2881(2) 0.0428(11) Uani 1 1 d .
H10 H 0.3220 0.3803 0.3333 0.051 Uiso 1 1 calc R
C11 C 0.4213(3) 0.2496(5) 0.2939(2) 0.0344(9) Uani 1 1 d .
C12 C 0.4676(3) 0.2140(4) 0.2279(2) 0.0332(8) Uani 1 1 d .
H12 H 0.5164 0.1428 0.2322 0.040 Uiso 1 1 calc R
C13 C 0.4426(3) 0.2821(4) 0.1562(2) 0.0295(8) Uani 1 1 d .
H13 H 0.4733 0.2555 0.1111 0.035 Uiso 1 1 calc R
C14 C 0.3981(4) 0.1977(6) 0.4288(3) 0.0618(16) Uani 1 1 d .
H14A H 0.4173 0.1295 0.4699 0.074 Uiso 1 1 calc R
H14B H 0.3203 0.1985 0.4114 0.074 Uiso 1 1 calc R
H14C H 0.4216 0.2832 0.4518 0.074 Uiso 1 1 calc R
C15 C 0.2632(2) 0.6335(5) -0.13570(18) 0.0309(10) Uani 1 1 d .
C16 C 0.2622(3) 0.7666(4) -0.1764(2) 0.0333(9) Uani 1 1 d .
H16A H 0.2020 0.7710 -0.2215 0.040 Uiso 1 1 calc R
H16B H 0.3293 0.7790 -0.1969 0.040 Uiso 1 1 calc R
H16C H 0.2547 0.8356 -0.1372 0.040 Uiso 1 1 calc R
C17 C 0.2616(4) 0.5207(5) -0.1927(3) 0.0417(10) Uani 1 1 d .
H17A H 0.1977 0.5265 -0.2347 0.050 Uiso 1 1 calc R
H17B H 0.2602 0.4382 -0.1630 0.050 Uiso 1 1 calc R
H17C H 0.3257 0.5235 -0.2179 0.050 Uiso 1 1 calc R
C18 C -0.1069(3) 0.5977(6) 0.0527(2) 0.0391(10) Uani 1 1 d .
C19 C -0.1898(3) 0.5847(7) -0.0228(3) 0.065(2) Uani 1 1 d .
H19A H -0.2570 0.5533 -0.0084 0.078 Uiso 1 1 calc R
H19B H -0.1647 0.5222 -0.0597 0.078 Uiso 1 1 calc R
H19C H -0.2015 0.6703 -0.0493 0.078 Uiso 1 1 calc R
C20 C -0.1400(4) 0.6912(6) 0.1117(3) 0.0543(13) Uani 1 1 d .
H20A H -0.2002 0.6543 0.1337 0.065 Uiso 1 1 calc R
H20B H -0.1617 0.7743 0.0845 0.065 Uiso 1 1 calc R
H20C H -0.0799 0.7066 0.1557 0.065 Uiso 1 1 calc R
C21 C 0.1050(3) 0.7639(4) 0.4784(2) 0.0259(7) Uani 1 1 d .
H21 H 0.1368 0.8314 0.5186 0.031 Uiso 1 1 calc R
C22 C 0.1249(2) 0.6282(5) 0.51868(18) 0.0266(8) Uani 1 1 d .
H22 H 0.1071 0.5594 0.4761 0.032 Uiso 1 1 calc R
C23 C 0.0547(2) 0.6067(5) 0.58277(16) 0.0258(6) Uani 1 1 d .
H23 H 0.0662 0.5168 0.6063 0.031 Uiso 1 1 calc R
C24 C -0.0655(2) 0.6272(5) 0.54597(17) 0.0252(7) Uani 1 1 d .
H24 H -0.1059 0.5432 0.5467 0.030 Uiso 1 1 calc R
C25 C -0.0785(3) 0.6810(3) 0.46075(19) 0.0250(7) Uani 1 1 d .
H25 H -0.0608 0.6107 0.4237 0.030 Uiso 1 1 calc R
C26 C -0.1902(3) 0.7331(4) 0.4290(2) 0.0284(7) Uani 1 1 d .
H26 H -0.2065 0.8093 0.4623 0.034 Uiso 1 1 calc R
C27 C -0.2054(3) 0.7717(4) 0.3397(2) 0.0355(9) Uani 1 1 d .
H27A H -0.2497 0.8516 0.3291 0.043 Uiso 1 1 calc R
H27B H -0.1357 0.7870 0.3224 0.043 Uiso 1 1 calc R
C28 C 0.1555(3) 0.7804(4) 0.4034(2) 0.0273(7) Uani 1 1 d .
C29 C 0.1105(3) 0.7183(4) 0.3313(2) 0.0345(8) Uani 1 1 d .
H29 H 0.0491 0.6644 0.3298 0.041 Uiso 1 1 calc R
C30 C 0.1548(3) 0.7348(4) 0.2619(2) 0.0376(9) Uani 1 1 d .
H30 H 0.1234 0.6931 0.2130 0.045 Uiso 1 1 calc R
C31 C 0.2449(3) 0.8124(4) 0.2641(2) 0.0330(8) Uani 1 1 d .
C32 C 0.2890(3) 0.8761(4) 0.3345(2) 0.0326(8) Uani 1 1 d .
H32 H 0.3499 0.9307 0.3359 0.039 Uiso 1 1 calc R
C33 C 0.2433(3) 0.8593(4) 0.4036(2) 0.0299(8) Uani 1 1 d .
H33 H 0.2735 0.9034 0.4519 0.036 Uiso 1 1 calc R
C34 C 0.3636(4) 0.9160(5) 0.1880(3) 0.0480(11) Uani 1 1 d .
H34A H 0.3792 0.9192 0.1329 0.058 Uiso 1 1 calc R
H34B H 0.4285 0.8921 0.2257 0.058 Uiso 1 1 calc R
H34C H 0.3387 1.0022 0.2027 0.058 Uiso 1 1 calc R
C35 C -0.0239(3) 0.7317(4) 0.6697(2) 0.0289(8) Uani 1 1 d .
C36 C -0.0214(4) 0.8732(5) 0.6972(3) 0.0439(10) Uani 1 1 d .
H36A H -0.0924 0.8987 0.7070 0.053 Uiso 1 1 calc R
H36B H -0.0008 0.9295 0.6551 0.053 Uiso 1 1 calc R
H36C H 0.0307 0.8829 0.7471 0.053 Uiso 1 1 calc R
C37 C -0.0483(3) 0.6358(5) 0.7321(2) 0.0416(12) Uani 1 1 d .
H37A H -0.1186 0.6557 0.7457 0.050 Uiso 1 1 calc R
H37B H 0.0064 0.6428 0.7808 0.050 Uiso 1 1 calc R
H37C H -0.0486 0.5466 0.7105 0.050 Uiso 1 1 calc R
C38 C -0.3270(2) 0.6139(6) 0.35199(16) 0.0322(7) Uani 1 1 d .
C39 C -0.3430(4) 0.4711(5) 0.3363(3) 0.0554(12) Uani 1 1 d .
H39A H -0.3848 0.4581 0.2822 0.067 Uiso 1 1 calc R
H39B H -0.3814 0.4332 0.3766 0.067 Uiso 1 1 calc R
H39C H -0.2734 0.4281 0.3397 0.067 Uiso 1 1 calc R
C40 C -0.4292(4) 0.6915(6) 0.3430(3) 0.0538(13) Uani 1 1 d .
H40A H -0.4684 0.6821 0.2877 0.065 Uiso 1 1 calc R
H40B H -0.4125 0.7841 0.3541 0.065 Uiso 1 1 calc R
H40C H -0.4732 0.6587 0.3812 0.065 Uiso 1 1 calc R

loop_
_atom_site_aniso_label
_atom_site_aniso_U_11
_atom_site_aniso_U_22
_atom_site_aniso_U_33
_atom_site_aniso_U_23
_atom_site_aniso_U_13
_atom_site_aniso_U_12
I1 0.01810(9) 0.06876(18) 0.04137(11) 0.0089(2) -0.00011(7) -0.00328(18)
I2 0.02676(9) 0.03469(12) 0.03863(11) 0.00357(16) 0.00471(7) 0.00272(15)
O1 0.0233(11) 0.0295(14) 0.0328(12) -0.0024(11) 0.0007(9) 0.0017(10)
O2 0.0339(14) 0.065(2) 0.0371(14) 0.0232(14) 0.0071(11) -0.0003(14)
O3 0.0215(9) 0.0408(14) 0.0214(9) 0.0006(15) 0.0062(7) 0.0001(15)
O4 0.0222(9) 0.0636(18) 0.0219(9) 0.0003(17) 0.0039(7) -0.0104(18)
O5 0.0235(11) 0.033(2) 0.0559(15) 0.0028(12) 0.0167(10) -0.0004(11)
O6 0.051(2) 0.061(2) 0.117(3) 0.038(2) 0.056(2) 0.0164(19)
O7 0.0257(12) 0.0247(13) 0.0337(12) 0.0041(10) 0.0070(9) 0.0010(10)
O8 0.057(2) 0.0408(18) 0.0419(16) -0.0114(14) 0.0297(14) -0.0130(16)
O9 0.0287(12) 0.0333(15) 0.0251(11) -0.0028(11) 0.0044(9) 0.0000(11)
O10 0.0303(12) 0.0472(18) 0.0213(11) -0.0017(11) 0.0022(9) 0.0080(12)
O11 0.0318(10) 0.041(2) 0.0210(9) 0.0065(12) -0.0001(8) -0.0030(13)
O12 0.0486(15) 0.0495(19) 0.0246(12) -0.0002(11) 0.0042(11) -0.0038(13)
C1 0.0200(15) 0.039(2) 0.0247(15) -0.0026(15) 0.0057(12) 0.0018(15)
C2 0.0178(12) 0.039(2) 0.0252(13) 0.001(2) 0.0028(9) -0.004(2)
C3 0.0189(15) 0.036(2) 0.0270(16) -0.0001(15) 0.0048(12) -0.0024(14)
C4 0.0210(15) 0.035(2) 0.0258(15) -0.0018(14) 0.0058(12) -0.0003(14)
C5 0.0191(14) 0.0337(19) 0.0232(14) -0.0002(13) 0.0049(11) 0.0023(13)
C6 0.0192(15) 0.031(2) 0.0274(15) -0.0029(14) 0.0055(12) 0.0033(14)
C7 0.0270(17) 0.037(2) 0.043(2) 0.0009(18) 0.0126(15) -0.0039(16)
C8 0.0218(16) 0.038(2) 0.0236(15) -0.0012(15) 0.0049(12) 0.0006(15)
C9 0.033(2) 0.056(3) 0.0289(18) -0.0010(19) 0.0070(16) 0.015(2)
C10 0.034(2) 0.070(3) 0.0260(17) 0.0024(19) 0.0106(14) 0.006(2)
C11 0.0251(17) 0.048(3) 0.0294(17) 0.0098(17) 0.0027(13) -0.0059(17)
C12 0.0251(16) 0.035(2) 0.0391(19) 0.0052(17) 0.0051(14) -0.0010(16)
C13 0.0239(16) 0.035(2) 0.0305(17) -0.0016(15) 0.0073(13) -0.0011(15)
C14 0.055(3) 0.100(5) 0.032(2) 0.022(2) 0.0125(19) -0.001(3)
C15 0.0223(13) 0.049(3) 0.0216(13) -0.0009(17) 0.0048(10) -0.0041(18)
C16 0.0272(18) 0.040(2) 0.0338(19) 0.0071(18) 0.0070(15) 0.0014(17)
C17 0.050(3) 0.042(3) 0.034(2) -0.0054(19) 0.0094(18) -0.010(2)
C18 0.0224(14) 0.045(3) 0.0535(19) 0.000(2) 0.0161(13) 0.001(2)
C19 0.0293(19) 0.093(6) 0.074(3) -0.024(3) 0.0159(19) -0.013(3)
C20 0.033(2) 0.075(4) 0.058(3) -0.016(3) 0.0154(19) 0.000(2)
C21 0.0258(16) 0.0256(19) 0.0268(16) -0.0017(14) 0.0058(12) -0.0012(14)
C22 0.0253(13) 0.027(2) 0.0269(13) -0.0039(17) 0.0036(10) 0.0013(17)
C23 0.0296(13) 0.0233(15) 0.0252(12) -0.004(2) 0.0067(10) -0.001(2)
C24 0.0268(13) 0.022(2) 0.0263(13) 0.0018(16) 0.0041(10) -0.0051(17)
C25 0.0316(17) 0.0206(18) 0.0232(15) -0.0008(13) 0.0059(13) 0.0000(14)
C26 0.0317(17) 0.029(2) 0.0246(16) 0.0008(14) 0.0036(13) 0.0021(16)
C27 0.042(2) 0.036(2) 0.0263(17) 0.0054(16) -0.0014(15) 0.0013(18)
C28 0.0325(18) 0.0233(18) 0.0277(16) -0.0019(14) 0.0095(13) 0.0005(15)
C29 0.0371(19) 0.031(2) 0.0379(19) -0.0081(17) 0.0149(16) -0.0092(17)
C30 0.043(2) 0.037(2) 0.0357(19) -0.0154(17) 0.0134(16) -0.0110(19)
C31 0.0367(19) 0.032(2) 0.0334(18) -0.0014(16) 0.0149(15) -0.0021(17)
C32 0.0311(18) 0.033(2) 0.0359(18) -0.0037(16) 0.0103(15) -0.0066(16)
C33 0.0319(18) 0.030(2) 0.0274(16) -0.0014(15) 0.0050(13) -0.0013(16)
C34 0.050(3) 0.058(3) 0.041(2) 0.001(2) 0.0206(19) -0.012(2)
C35 0.0260(16) 0.036(2) 0.0240(15) 0.0020(15) 0.0023(12) 0.0028(16)
C36 0.050(2) 0.044(3) 0.038(2) -0.0095(19) 0.0093(18) 0.006(2)
C37 0.0392(18) 0.058(4) 0.0273(15) 0.007(2) 0.0050(13) -0.003(2)
C38 0.0348(15) 0.0389(18) 0.0214(12) -0.003(2) 0.0002(11) -0.002(3)
C39 0.061(3) 0.048(3) 0.052(3) -0.010(2) -0.007(2) -0.008(3)
C40 0.044(2) 0.074(4) 0.039(2) -0.003(2) -0.0042(18) 0.014(2)

loop_
_atom_type_symbol
_atom_type_description
_atom_type_scat_dispersion_real
_atom_type_scat_dispersion_imag
_atom_type_scat_source
C C 0.0033 0.0016 'International Tables Vol C Tables 4.2.6.8 and 6.1.1.4'
H H 0.0000 0.0000 'International Tables Vol C Tables 4.2.6.8 and 6.1.1.4'
O O 0.0106 0.0060 'International Tables Vol C Tables 4.2.6.8 and 6.1.1.4'
I I -0.4742 1.8119 'International Tables Vol C Tables 4.2.6.8 and 6.1.1.4'

loop_
_geom_angle_atom_site_label_1
_geom_angle_atom_site_label_2
_geom_angle_atom_site_label_3
_geom_angle
C5 O1 C1 115.8(3)
C11 O2 C14 117.1(4)
C3 O3 C15 107.3(2)
C4 O4 C15 108.2(2)
C6 O5 C18 107.1(3)
C7 O6 C18 110.5(3)
C25 O7 C21 116.9(3)
C31 O8 C34 116.7(3)
C23 O9 C35 107.2(2)
C24 O10 C35 108.1(3)
C26 O11 C38 107.9(3)
C27 O12 C38 105.6(3)
O1 C1 C8 109.3(3)
O1 C1 C2 110.3(3)
C8 C1 C2 113.7(3)
O1 C1 H1 107.8
C8 C1 H1 107.8
C2 C1 H1 107.8
C3 C2 C1 112.9(3)
C3 C2 I1 110.5(2)
C1 C2 I1 110.0(3)
C3 C2 H2 107.8
C1 C2 H2 107.8
I1 C2 H2 107.8
O3 C3 C2 110.1(3)
O3 C3 C4 104.0(2)
C2 C3 C4 110.5(3)
O3 C3 H3 110.7
C2 C3 H3 110.7
C4 C3 H3 110.7
O4 C4 C5 108.9(3)
O4 C4 C3 104.7(2)
C5 C4 C3 110.7(3)
O4 C4 H4 110.8
C5 C4 H4 110.8
C3 C4 H4 110.8
O1 C5 C6 105.5(3)
O1 C5 C4 110.8(3)
C6 C5 C4 113.6(3)
O1 C5 H5 109.0
C6 C5 H5 109.0
C4 C5 H5 109.0
O5 C6 C5 106.6(3)
O5 C6 C7 102.8(3)
C5 C6 C7 113.9(3)
O5 C6 H6 111.0
C5 C6 H6 111.0
C7 C6 H6 111.0
O6 C7 C6 104.4(3)
O6 C7 H7A 110.9
C6 C7 H7A 110.9
O6 C7 H7B 110.9
C6 C7 H7B 110.9
H7A C7 H7B 108.9
C13 C8 C9 117.9(3)
C13 C8 C1 120.8(3)
C9 C8 C1 121.3(3)
C8 C9 C10 120.9(4)
C8 C9 H9 119.5
C10 C9 H9 119.5
C11 C10 C9 119.9(4)
C11 C10 H10 120.0
C9 C10 H10 120.0
C10 C11 O2 125.6(3)
C10 C11 C12 119.7(3)
O2 C11 C12 114.7(4)
C13 C12 C11 120.0(4)
C13 C12 H12 120.0
C11 C12 H12 120.0
C12 C13 C8 121.5(3)
C12 C13 H13 119.3
C8 C13 H13 119.3
O2 C14 H14A 109.5
O2 C14 H14B 109.5
H14A C14 H14B 109.5
O2 C14 H14C 109.5
H14A C14 H14C 109.5
H14B C14 H14C 109.5
O3 C15 O4 104.8(2)
O3 C15 C17 108.8(4)
O4 C15 C17 108.1(4)
O3 C15 C16 110.8(3)
O4 C15 C16 110.3(4)
C17 C15 C16 113.6(3)
C15 C16 H16A 109.5
C15 C16 H16B 109.5
H16A C16 H16B 109.5
C15 C16 H16C 109.5
H16A C16 H16C 109.5
H16B C16 H16C 109.5
C15 C17 H17A 109.5
C15 C17 H17B 109.5
H17A C17 H17B 109.5
C15 C17 H17C 109.5
H17A C17 H17C 109.5
H17B C17 H17C 109.5
O6 C18 O5 105.5(3)
O6 C18 C20 111.4(4)
O5 C18 C20 109.0(4)
O6 C18 C19 108.7(5)
O5 C18 C19 109.6(3)
C20 C18 C19 112.4(4)
C18 C19 H19A 109.5
C18 C19 H19B 109.5
H19A C19 H19B 109.5
C18 C19 H19C 109.5
H19A C19 H19C 109.5
H19B C19 H19C 109.5
C18 C20 H20A 109.5
C18 C20 H20B 109.5
H20A C20 H20B 109.5
C18 C20 H20C 109.5
H20A C20 H20C 109.5
H20B C20 H20C 109.5
O7 C21 C28 109.0(3)
O7 C21 C22 110.4(3)
C28 C21 C22 113.8(3)
O7 C21 H21 107.8
C28 C21 H21 107.8
C22 C21 H21 107.8
C23 C22 C21 111.5(3)
C23 C22 I2 111.62(19)
C21 C22 I2 108.3(2)
C23 C22 H22 108.4
C21 C22 H22 108.4
I2 C22 H22 108.4
O9 C23 C22 110.9(3)
O9 C23 C24 104.3(3)
C22 C23 C24 110.6(2)
O9 C23 H23 110.3
C22 C23 H23 110.3
C24 C23 H23 110.3
O10 C24 C25 109.4(3)
O10 C24 C23 104.5(3)
C25 C24 C23 111.3(3)
O10 C24 H24 110.5
C25 C24 H24 110.5
C23 C24 H24 110.5
O7 C25 C24 110.3(3)
O7 C25 C26 105.5(3)
C24 C25 C26 113.6(3)
O7 C25 H25 109.1
C24 C25 H25 109.1
C26 C25 H25 109.1
O11 C26 C25 108.7(3)
O11 C26 C27 104.8(3)
C25 C26 C27 112.7(3)
O11 C26 H26 110.2
C25 C26 H26 110.2
C27 C26 H26 110.2
O12 C27 C26 103.2(3)
O12 C27 H27A 111.1
C26 C27 H27A 111.1
O12 C27 H27B 111.1
C26 C27 H27B 111.1
H27A C27 H27B 109.1
C33 C28 C29 118.6(3)
C33 C28 C21 121.4(3)
C29 C28 C21 120.0(3)
C30 C29 C28 120.5(4)
C30 C29 H29 119.8
C28 C29 H29 119.8
C31 C30 C29 119.9(4)
C31 C30 H30 120.1
C29 C30 H30 120.1
O8 C31 C32 124.7(3)
O8 C31 C30 115.1(3)
C32 C31 C30 120.2(3)
C31 C32 C33 119.3(3)
C31 C32 H32 120.3
C33 C32 H32 120.3
C28 C33 C32 121.6(3)
C28 C33 H33 119.2
C32 C33 H33 119.2
O8 C34 H34A 109.5
O8 C34 H34B 109.5
H34A C34 H34B 109.5
O8 C34 H34C 109.5
H34A C34 H34C 109.5
H34B C34 H34C 109.5
O9 C35 O10 104.5(3)
O9 C35 C37 111.6(3)
O10 C35 C37 110.3(3)
O9 C35 C36 108.5(3)
O10 C35 C36 107.6(3)
C37 C35 C36 113.8(3)
C35 C36 H36A 109.5
C35 C36 H36B 109.5
H36A C36 H36B 109.5
C35 C36 H36C 109.5
H36A C36 H36C 109.5
H36B C36 H36C 109.5
C35 C37 H37A 109.5
C35 C37 H37B 109.5
H37A C37 H37B 109.5
C35 C37 H37C 109.5
H37A C37 H37C 109.5
H37B C37 H37C 109.5
O12 C38 O11 104.1(3)
O12 C38 C39 107.7(4)
O11 C38 C39 108.5(4)
O12 C38 C40 111.6(4)
O11 C38 C40 110.4(3)
C39 C38 C40 114.0(4)
C38 C39 H39A 109.5
C38 C39 H39B 109.5
H39A C39 H39B 109.5
C38 C39 H39C 109.5
H39A C39 H39C 109.5
H39B C39 H39C 109.5
C38 C40 H40A 109.5
C38 C40 H40B 109.5
H40A C40 H40B 109.5
C38 C40 H40C 109.5
H40A C40 H40C 109.5
H40B C40 H40C 109.5

loop_
_geom_bond_atom_site_label_1
_geom_bond_atom_site_label_2
_geom_bond_distance
I1 C2 2.156(3)
I2 C22 2.164(3)
O1 C5 1.427(4)
O1 C1 1.448(4)
O2 C11 1.379(5)
O2 C14 1.429(5)
O3 C3 1.420(4)
O3 C15 1.428(3)
O4 C4 1.426(4)
O4 C15 1.432(3)
O5 C6 1.433(4)
O5 C18 1.433(4)
O6 C7 1.401(5)
O6 C18 1.430(7)
O7 C25 1.428(4)
O7 C21 1.445(4)
O8 C31 1.379(4)
O8 C34 1.420(5)
O9 C23 1.414(5)
O9 C35 1.434(4)
O10 C24 1.421(5)
O10 C35 1.438(4)
O11 C26 1.423(5)
O11 C38 1.449(3)
O12 C27 1.418(5)
O12 C38 1.425(4)
C1 C8 1.510(5)
C1 C2 1.528(7)
C1 H1 1.0000
C2 C3 1.512(5)
C2 H2 1.0000
C3 C4 1.554(4)
C3 H3 1.0000
C4 C5 1.517(5)
C4 H4 1.0000
C5 C6 1.516(4)
C5 H5 1.0000
C6 C7 1.519(5)
C6 H6 1.0000
C7 H7A 0.9900
C7 H7B 0.9900
C8 C13 1.385(5)
C8 C9 1.392(5)
C9 C10 1.398(6)
C9 H9 0.9500
C10 C11 1.373(6)
C10 H10 0.9500
C11 C12 1.389(5)
C12 C13 1.380(5)
C12 H12 0.9500
C13 H13 0.9500
C14 H14A 0.9800
C14 H14B 0.9800
C14 H14C 0.9800
C15 C17 1.495(6)
C15 C16 1.520(6)
C16 H16A 0.9800
C16 H16B 0.9800
C16 H16C 0.9800
C17 H17A 0.9800
C17 H17B 0.9800
C17 H17C 0.9800
C18 C20 1.487(6)
C18 C19 1.507(6)
C19 H19A 0.9800
C19 H19B 0.9800
C19 H19C 0.9800
C20 H20A 0.9800
C20 H20B 0.9800
C20 H20C 0.9800
C21 C28 1.519(4)
C21 C22 1.542(6)
C21 H21 1.0000
C22 C23 1.527(4)
C22 H22 1.0000
C23 C24 1.559(4)
C23 H23 1.0000
C24 C25 1.516(4)
C24 H24 1.0000
C25 C26 1.523(5)
C25 H25 1.0000
C26 C27 1.531(5)
C26 H26 1.0000
C27 H27A 0.9900
C27 H27B 0.9900
C28 C33 1.375(5)
C28 C29 1.399(5)
C29 C30 1.389(5)
C29 H29 0.9500
C30 C31 1.387(5)
C30 H30 0.9500
C31 C32 1.381(5)
C32 C33 1.394(5)
C32 H32 0.9500
C33 H33 0.9500
C34 H34A 0.9800
C34 H34B 0.9800
C34 H34C 0.9800
C35 C37 1.505(5)
C35 C36 1.514(6)
C36 H36A 0.9800
C36 H36B 0.9800
C36 H36C 0.9800
C37 H37A 0.9800
C37 H37B 0.9800
C37 H37C 0.9800
C38 C39 1.488(8)
C38 C40 1.506(6)
C39 H39A 0.9800
C39 H39B 0.9800
C39 H39C 0.9800
C40 H40A 0.9800
C40 H40B 0.9800
C40 H40C 0.9800

loop_
_geom_hbond_atom_site_label_D
_geom_hbond_atom_site_label_H
_geom_hbond_atom_site_label_A
_geom_hbond_distance_DH
_geom_hbond_distance_HA
_geom_hbond_distance_DA
_geom_hbond_angle_DHA
_geom_hbond_site_symmetry_A
C7 H7A O5 0.99 2.54 3.502(5) 162.9 2_545
C2 H2 O8 1.00 2.45 3.379(5) 154.2 .
C27 H27B O7 0.99 2.55 2.920(4) 101.6 .

loop_
_geom_torsion_atom_site_label_1
_geom_torsion_atom_site_label_2
_geom_torsion_atom_site_label_3
_geom_torsion_atom_site_label_4
_geom_torsion
C5 O1 C1 C8 110.2(3)
C5 O1 C1 C2 -15.4(4)
O1 C1 C2 C3 -44.1(3)
C8 C1 C2 C3 -167.2(3)
O1 C1 C2 I1 -167.96(19)
C8 C1 C2 I1 68.9(3)
C15 O3 C3 C2 144.1(3)
C15 O3 C3 C4 25.7(4)
C1 C2 C3 O3 -58.9(3)
I1 C2 C3 O3 64.8(4)
C1 C2 C3 C4 55.4(4)
I1 C2 C3 C4 179.0(2)
C15 O4 C4 C5 -131.2(4)
C15 O4 C4 C3 -12.8(5)
O3 C3 C4 O4 -7.9(4)
C2 C3 C4 O4 -125.9(4)
O3 C3 C4 C5 109.4(3)
C2 C3 C4 C5 -8.7(4)
C1 O1 C5 C6 -173.2(3)
C1 O1 C5 C4 63.5(3)
O4 C4 C5 O1 66.5(3)
C3 C4 C5 O1 -48.1(4)
O4 C4 C5 C6 -52.0(4)
C3 C4 C5 C6 -166.6(3)
C18 O5 C6 C5 -151.4(3)
C18 O5 C6 C7 -31.3(4)
O1 C5 C6 O5 173.9(2)
C4 C5 C6 O5 -64.6(3)
O1 C5 C6 C7 61.2(4)
C4 C5 C6 C7 -177.3(3)
C18 O6 C7 C6 -13.5(5)
O5 C6 C7 O6 27.2(4)
C5 C6 C7 O6 142.1(4)
O1 C1 C8 C13 118.3(4)
C2 C1 C8 C13 -118.0(4)
O1 C1 C8 C9 -59.6(5)
C2 C1 C8 C9 64.0(5)
C13 C8 C9 C10 -1.8(6)
C1 C8 C9 C10 176.2(4)
C8 C9 C10 C11 1.3(7)
C9 C10 C11 O2 -178.8(4)
C9 C10 C11 C12 0.6(6)
C14 O2 C11 C10 3.5(6)
C14 O2 C11 C12 -175.9(4)
C10 C11 C12 C13 -2.0(6)
O2 C11 C12 C13 177.4(3)
C11 C12 C13 C8 1.6(6)
C9 C8 C13 C12 0.3(6)
C1 C8 C13 C12 -177.7(3)
C3 O3 C15 O4 -34.3(5)
C3 O3 C15 C17 -149.7(3)
C3 O3 C15 C16 84.7(3)
C4 O4 C15 O3 28.9(5)
C4 O4 C15 C17 144.8(4)
C4 O4 C15 C16 -90.5(4)
C7 O6 C18 O5 -5.5(5)
C7 O6 C18 C20 -123.7(4)
C7 O6 C18 C19 111.9(4)
C6 O5 C18 O6 23.7(4)
C6 O5 C18 C20 143.5(4)
C6 O5 C18 C19 -93.2(5)
C25 O7 C21 C28 112.4(3)
C25 O7 C21 C22 -13.3(4)
O7 C21 C22 C23 -45.5(4)
C28 C21 C22 C23 -168.5(3)
O7 C21 C22 I2 -168.7(2)
C28 C21 C22 I2 68.3(3)
C35 O9 C23 C22 144.3(3)
C35 O9 C23 C24 25.3(4)
C21 C22 C23 O9 -60.1(4)
I2 C22 C23 O9 61.2(4)
C21 C22 C23 C24 55.1(5)
I2 C22 C23 C24 176.4(3)
C35 O10 C24 C25 -133.5(3)
C35 O10 C24 C23 -14.2(4)
O9 C23 C24 O10 -6.7(4)
C22 C23 C24 O10 -126.0(4)
O9 C23 C24 C25 111.3(3)
C22 C23 C24 C25 -8.0(5)
C21 O7 C25 C24 62.2(4)
C21 O7 C25 C26 -174.8(3)
O10 C24 C25 O7 66.8(3)
C23 C24 C25 O7 -48.2(4)
O10 C24 C25 C26 -51.3(4)
C23 C24 C25 C26 -166.4(3)
C38 O11 C26 C25 -124.2(3)
C38 O11 C26 C27 -3.5(4)
O7 C25 C26 O11 -178.3(2)
C24 C25 C26 O11 -57.4(4)
O7 C25 C26 C27 66.0(4)
C24 C25 C26 C27 -173.1(3)
C38 O12 C27 C26 35.3(4)
O11 C26 C27 O12 -19.3(4)
C25 C26 C27 O12 98.8(4)
O7 C21 C28 C33 128.1(4)
C22 C21 C28 C33 -108.1(4)
O7 C21 C28 C29 -49.6(5)
C22 C21 C28 C29 74.1(4)
C33 C28 C29 C30 0.9(6)
C21 C28 C29 C30 178.7(4)
C28 C29 C30 C31 0.6(7)
C34 O8 C31 C32 -8.9(6)
C34 O8 C31 C30 169.9(4)
C29 C30 C31 O8 179.4(4)
C29 C30 C31 C32 -1.8(7)
O8 C31 C32 C33 -180.0(4)
C30 C31 C32 C33 1.3(6)
C29 C28 C33 C32 -1.4(6)
C21 C28 C33 C32 -179.2(4)
C31 C32 C33 C28 0.3(6)
C23 O9 C35 O10 -34.6(4)
C23 O9 C35 C37 84.7(4)
C23 O9 C35 C36 -149.2(3)
C24 O10 C35 O9 30.0(4)
C24 O10 C35 C37 -90.1(4)
C24 O10 C35 C36 145.2(3)
C27 O12 C38 O11 -38.0(5)
C27 O12 C38 C39 -153.1(3)
C27 O12 C38 C40 81.1(4)
C26 O11 C38 O12 25.0(5)
C26 O11 C38 C39 139.5(4)
C26 O11 C38 C40 -94.9(4)
